data_2006042
loop_
_publ_author_name
'Cox, P. J.'
'Anisuzzaman, A. T. Md.'
'Skellern, G. G.'
'Pryce-Jones, R. H.'
'Florence, A. J.'
'Shankland, N.'

_publ_section_title
;
 2-Methylamino-5-chlorobenzophenone
;
_journal_issue 4
_journal_name_full 'Acta Crystallographica Section C'
_journal_page_first 476
_journal_page_last 477
_journal_paper_doi 10.1107/S0108270196014928
_journal_volume 53
_journal_year 1997
_chemical_formula_sum 'C14 H12 Cl N O'
_chemical_formula_weight 245.70
_chemical_name_systematic
;
2-Methylamino-5-chlorobenzophenone
;
_space_group_IT_number 14
_symmetry_cell_setting monoclinic
_symmetry_space_group_name_Hall '-P 2yab'
_symmetry_space_group_name_H-M 'P 1 21/a 1'
_cell_angle_alpha 90
_cell_angle_beta 92.392(5)
_cell_angle_gamma 90
_cell_formula_units_Z 4
_cell_length_a 12.928(5)
_cell_length_b 5.546(5)
_cell_length_c 16.445(5)
_cell_measurement_reflns_used 250
_cell_measurement_temperature 150(2)
_cell_measurement_theta_max 24.91
_cell_measurement_theta_min 2.48
_cell_volume 1178.1(12)
_computing_molecular_graphics 'ZORTEP (Zsolnai, 1996)'
_computing_structure_refinement 'SHELXL93 (Sheldrick, 1993)'
_computing_structure_solution 'SIR92 (Altomare et al., 1994)'
_diffrn_ambient_temperature 150(2)
_diffrn_measurement_device 'Delft Instruments FAST'
_diffrn_measurement_method 'area detector'
_diffrn_radiation_monochromator graphite
_diffrn_radiation_source 'fine-focus sealed tube'
_diffrn_radiation_type MoK\a
_diffrn_radiation_wavelength 0.71069
_diffrn_reflns_av_R_equivalents 0.0628
_diffrn_reflns_av_sigmaI/netI 0.0894
_diffrn_reflns_limit_h_max 11
_diffrn_reflns_limit_h_min -14
_diffrn_reflns_limit_k_max 6
_diffrn_reflns_limit_k_min -5
_diffrn_reflns_limit_l_max 18
_diffrn_reflns_limit_l_min -16
_diffrn_reflns_number 4719
_diffrn_reflns_theta_max 24.91
_diffrn_reflns_theta_min 2.48
_exptl_absorpt_coefficient_mu 0.305
_exptl_absorpt_correction_type none
_exptl_crystal_colour yellow
_exptl_crystal_density_diffrn 1.385
_exptl_crystal_density_method 'not measured'
_exptl_crystal_description lozenge
_exptl_crystal_F_000 512
_exptl_crystal_size_max 0.22
_exptl_crystal_size_mid 0.16
_exptl_crystal_size_min 0.10
_refine_diff_density_max 0.18
_refine_diff_density_min -0.15
_refine_ls_extinction_method none
_refine_ls_goodness_of_fit_all 0.736
_refine_ls_goodness_of_fit_obs 0.881
_refine_ls_hydrogen_treatment 'H atoms: see below'
_refine_ls_matrix_type full
_refine_ls_number_parameters 156
_refine_ls_number_reflns 1780
_refine_ls_number_restraints 0
_refine_ls_restrained_S_all 0.773
_refine_ls_restrained_S_obs 0.881
_refine_ls_R_factor_all 0.0569
_refine_ls_R_factor_obs 0.033
_refine_ls_shift/esd_max 0.04
_refine_ls_shift/esd_mean 0.011
_refine_ls_structure_factor_coef Fsqd
_refine_ls_weighting_details 'w = 1/[\s^2^(Fo^2^) + (0.0221P)^2^] where P = (Fo^2^ + 2Fc^2^)/3'
_refine_ls_weighting_scheme calc
_refine_ls_wR_factor_all 0.0708
_refine_ls_wR_factor_obs 0.064
_reflns_number_observed 1152
_reflns_number_total 1783
_reflns_observed_criterion >2sigma(I)
_cod_data_source_file bm1125.cif
_cod_data_source_block bm1125
_cod_depositor_comments
;
The following automatic conversions were performed:
'_symmetry_cell_setting' value 'Monoclinic' changed to 'monoclinic'
according to '/home/saulius/struct/CIF-dictionaries/cif_core.dic'
dictionary named 'cif_core.dic' version 2.4.1 from 2010-06-29.

Automatic conversion script
Id: cif_fix_enum 1527 2010-12-29 10:47:43Z saulius 

The following automatic conversions were performed:

'_symmetry_cell_setting' value 'Monoclinic' changed to 'monoclinic'
according to /home/saulius/struct/CIF-dictionaries/cif_core.dic
dictionary named 'cif_core.dic' version 2.4.1 from
2010-06-29.

'_geom_bond_publ_flag' value 'Y' changed to 'y'
according to /home/saulius/struct/CIF-dictionaries/cif_core.dic
dictionary named 'cif_core.dic' version 2.4.1 from 2010-06-29 (7
times).

'_geom_bond_publ_flag' value 'N' changed to 'n' according to
/home/saulius/struct/CIF-dictionaries/cif_core.dic dictionary named
'cif_core.dic' version 2.4.1 from 2010-06-29 (11
times).

'_geom_angle_publ_flag' value 'Y' changed to 'y' according
to /home/saulius/struct/CIF-dictionaries/cif_core.dic dictionary
named 'cif_core.dic' version 2.4.1 from 2010-06-29 (4
times).

'_geom_angle_publ_flag' value 'N' changed to 'n' according
to /home/saulius/struct/CIF-dictionaries/cif_core.dic dictionary
named 'cif_core.dic' version 2.4.1 from 2010-06-29 (20
times).

'_geom_torsion_publ_flag' value 'N' changed to 'n' according
to /home/saulius/struct/CIF-dictionaries/cif_core.dic dictionary
named 'cif_core.dic' version 2.4.1 from 2010-06-29 (23
times).

'_geom_torsion_publ_flag' value 'Y' changed to 'y' according
to /home/saulius/struct/CIF-dictionaries/cif_core.dic dictionary
named 'cif_core.dic' version 2.4.1 from 2010-06-29 (8 times).

Automatic conversion script
Id: cif_fix_values 1715 2011-07-08 13:25:40Z adriana 

The following automatic conversions were performed:

'_refine_ls_weighting_scheme' value 'calc w = 1/[\s^2^(Fo^2^) +
(0.0221P)^2^] where P = (Fo^2^ + 2Fc^2^)/3' was changed to 'calc'.
New tag '_refine_ls_weighting_details' was created. The value of the
new tag was set to 'w = 1/[\s^2^(Fo^2^) + (0.0221P)^2^] where P =
(Fo^2^ + 2Fc^2^)/3'.

Automatic conversion script
Id: cif_fix_values 3143 2015-03-26 13:38:13Z robertas 
;
_cod_original_sg_symbol_H-M 'P 21/a'
_cod_database_code 2006042

loop_
_symmetry_equiv_pos_as_xyz
'x, y, z'
'-x+1/2, y+1/2, -z'
'-x, -y, -z'
'x-1/2, -y-1/2, z'

loop_
_atom_site_aniso_label
_atom_site_aniso_U_11
_atom_site_aniso_U_12
_atom_site_aniso_U_13
_atom_site_aniso_U_22
_atom_site_aniso_U_23
_atom_site_aniso_U_33
Cl 0.0353(3) -0.0043(3) -0.0066(2) 0.0416(4) 0.0007(3) 0.0245(3)
O 0.0196(8) -0.0056(7) -0.0026(7) 0.0435(11) 0.0046(8) 0.0319(10)
N 0.0250(11) -0.0089(9) 0.0042(9) 0.0343(12) 0.0021(10) 0.0268(13)
C1 0.0197(12) 0.0006(10) 0.0056(9) 0.0226(13) -0.0009(11) 0.0202(13)
C2 0.0239(13) 0.0025(11) 0.0072(10) 0.0268(14) -0.0035(12) 0.0211(15)
C3 0.0327(14) -0.0018(10) 0.0116(11) 0.0229(14) 0.0045(12) 0.030(2)
C4 0.0329(15) 0.0057(11) 0.0031(11) 0.032(2) 0.0064(12) 0.0185(14)
C5 0.0251(13) 0.0004(10) 0.0015(10) 0.0284(15) -0.0035(12) 0.0217(14)
C6 0.0256(12) -0.0011(10) 0.0065(9) 0.0215(13) -0.0005(11) 0.0184(13)
C7 0.0219(13) 0.0021(10) 0.0040(10) 0.0232(14) -0.0031(11) 0.0237(14)
C8 0.0201(12) -0.0039(10) 0.0003(9) 0.0253(14) -0.0029(11) 0.0127(13)
C9 0.0211(13) -0.0002(10) -0.0031(10) 0.0220(13) -0.0011(11) 0.0208(14)
C10 0.0202(13) -0.0021(10) 0.0012(10) 0.034(2) 0.0008(12) 0.0228(15)
C11 0.0309(14) -0.0111(12) 0.0011(10) 0.0321(15) 0.0034(12) 0.0209(13)
C12 0.039(2) 0.0024(11) -0.0049(11) 0.0201(14) 0.0010(12) 0.0226(14)
C13 0.0238(13) 0.0042(10) -0.0021(10) 0.0245(14) -0.0031(11) 0.0214(14)
C14 0.0295(14) -0.0060(11) 0.0087(11) 0.033(2) -0.0027(13) 0.038(2)

loop_
_atom_site_label
_atom_site_occupancy
_atom_site_fract_x
_atom_site_fract_y
_atom_site_fract_z
_atom_site_U_iso_or_equiv
_atom_site_thermal_displace_type
_atom_site_calc_flag
_atom_site_refinement_flags
_atom_site_type_symbol
Cl 1 0.95513(4) 0.27518(11) 0.44012(4) 0.0341(2) Uani d . Cl
O 1 0.59884(10) 0.2754(3) 0.16656(9) 0.0318(4) Uani d . O
N 1 0.57366(12) -0.0868(3) 0.27125(11) 0.0286(5) Uani d . N
H1 1 0.55096(12) -0.0138(3) 0.22646(11) 0.024(2) Uiso calc R H
C1 1 0.72117(15) 0.1872(4) 0.27346(13) 0.0207(5) Uani d . C
C2 1 0.6635(2) -0.0063(4) 0.30798(14) 0.0237(6) Uani d . C
C3 1 0.7034(2) -0.1139(4) 0.38021(13) 0.0282(6) Uani d . C
H3 1 0.6684(2) -0.2484(4) 0.40190(13) 0.024(2) Uiso calc R H
C4 1 0.7915(2) -0.0300(4) 0.42018(14) 0.0277(6) Uani d . C
H4 1 0.8162(2) -0.1047(4) 0.46922(14) 0.024(2) Uiso calc R H
C5 1 0.8443(2) 0.1645(4) 0.38867(14) 0.0250(6) Uani d . C
C6 1 0.81050(15) 0.2697(4) 0.31696(12) 0.0217(5) Uani d . C
H6 1 0.84819(15) 0.4014(4) 0.29610(12) 0.024(2) Uiso calc R H
C7 1 0.6870(2) 0.3045(4) 0.19710(13) 0.0228(5) Uani d . C
C8 1 0.75817(15) 0.4663(4) 0.15218(13) 0.0194(5) Uani d . C
C9 1 0.8605(2) 0.4036(4) 0.13733(13) 0.0214(5) Uani d . C
H9 1 0.8896(2) 0.2598(4) 0.15982(13) 0.024(2) Uiso calc R H
C10 1 0.9192(2) 0.5526(4) 0.08956(14) 0.0256(6) Uani d . C
H10 1 0.9883(2) 0.5087(4) 0.07869(14) 0.024(2) Uiso calc R H
C11 1 0.8782(2) 0.7642(4) 0.05764(13) 0.0279(6) Uani d . C
H11 1 0.9194(2) 0.8663(4) 0.02574(13) 0.024(2) Uiso calc R H
C12 1 0.7774(2) 0.8271(4) 0.07216(14) 0.0273(6) Uani d . C
H12 1 0.7493(2) 0.9728(4) 0.05043(14) 0.024(2) Uiso calc R H
C13 1 0.7174(2) 0.6782(4) 0.11828(13) 0.0233(6) Uani d . C
H13 1 0.6476(2) 0.7207(4) 0.12701(13) 0.024(2) Uiso calc R H
C14 1 0.5135(2) -0.2840(4) 0.30118(14) 0.0331(6) Uani d . C
H14A 1 0.4523(2) -0.3091(4) 0.26493(14) 0.044(4) Uiso calc R H
H14B 1 0.4915(2) -0.2462(4) 0.35606(14) 0.044(4) Uiso calc R H
H14C 1 0.5556(2) -0.4309(4) 0.30290(14) 0.044(4) Uiso calc R H

loop_
_atom_type_symbol
_atom_type_description
_atom_type_scat_dispersion_real
_atom_type_scat_dispersion_imag
_atom_type_scat_source
C C 0.0033 0.0016 'International Tables Vol C Tables 4.2.6.8 and 6.1.1.4'
H H 0.0000 0.0000 'International Tables Vol C Tables 4.2.6.8 and 6.1.1.4'
N N 0.0061 0.0033 'International Tables Vol C Tables 4.2.6.8 and 6.1.1.4'
O O 0.0106 0.0060 'International Tables Vol C Tables 4.2.6.8 and 6.1.1.4'
Cl Cl 0.1484 0.1585 'International Tables Vol C Tables 4.2.6.8 and 6.1.1.4'

loop_
_geom_angle_atom_site_label_1
_geom_angle_atom_site_label_2
_geom_angle_atom_site_label_3
_geom_angle
_geom_angle_publ_flag
C2 N C14 124.1(2) y
C6 C1 C2 118.0(2) n
C6 C1 C7 120.1(2) n
C2 C1 C7 121.8(2) n
N C2 C3 120.7(2) n
N C2 C1 121.1(2) n
C3 C2 C1 118.2(2) n
C4 C3 C2 121.9(2) n
C3 C4 C5 119.7(2) n
C6 C5 C4 120.5(2) n
C6 C5 Cl 119.6(2) n
C4 C5 Cl 119.9(2) n
C5 C6 C1 121.6(2) n
O C7 C1 122.0(2) y
O C7 C8 116.9(2) y
C1 C7 C8 121.2(2) y
C13 C8 C9 118.9(2) n
C13 C8 C7 118.1(2) n
C9 C8 C7 122.7(2) n
C10 C9 C8 119.6(2) n
C11 C10 C9 120.7(2) n
C12 C11 C10 119.9(2) n
C13 C12 C11 120.0(2) n
C12 C13 C8 120.8(2) n

loop_
_geom_bond_atom_site_label_1
_geom_bond_atom_site_label_2
_geom_bond_site_symmetry_2
_geom_bond_distance
_geom_bond_publ_flag
Cl C5 . 1.745(2) y
O C7 . 1.237(2) y
N C2 . 1.362(3) y
N C14 . 1.441(3) y
C1 C6 . 1.409(3) n
C1 C2 . 1.437(3) y
C1 C7 . 1.466(3) y
C2 C3 . 1.408(3) n
C3 C4 . 1.372(3) n
C4 C5 . 1.389(3) n
C5 C6 . 1.371(3) n
C7 C8 . 1.501(3) y
C8 C13 . 1.395(3) n
C8 C9 . 1.399(3) n
C9 C10 . 1.388(3) n
C10 C11 . 1.382(3) n
C11 C12 . 1.379(3) n
C12 C13 . 1.381(3) n

loop_
_geom_torsion_atom_site_label_1
_geom_torsion_atom_site_label_2
_geom_torsion_atom_site_label_3
_geom_torsion_atom_site_label_4
_geom_torsion
_geom_torsion_publ_flag
C14 N C2 C3 -0.6(3) n
C14 N C2 C1 178.2(2) n
C6 C1 C2 N 176.7(2) n
C7 C1 C2 N -0.8(3) n
C6 C1 C2 C3 -4.4(3) n
C7 C1 C2 C3 178.1(2) n
N C2 C3 C4 -177.3(2) n
C1 C2 C3 C4 3.8(3) n
C2 C3 C4 C5 -0.8(3) n
C3 C4 C5 C6 -1.5(3) n
C3 C4 C5 Cl 178.9(2) n
C4 C5 C6 C1 0.7(3) n
Cl C5 C6 C1 -179.7(2) n
C2 C1 C6 C5 2.3(3) n
C7 C1 C6 C5 179.8(2) n
C6 C1 C7 O -163.8(2) y
C2 C1 C7 O 13.6(3) y
C6 C1 C7 C8 16.3(3) y
C2 C1 C7 C8 -166.3(2) y
O C7 C8 C13 41.3(3) y
C1 C7 C8 C13 -138.8(2) y
O C7 C8 C9 -133.3(2) y
C1 C7 C8 C9 46.6(3) y
C13 C8 C9 C10 0.1(3) n
C7 C8 C9 C10 174.6(2) n
C8 C9 C10 C11 1.1(3) n
C9 C10 C11 C12 -1.0(3) n
C10 C11 C12 C13 -0.3(3) n
C11 C12 C13 C8 1.4(3) n
C9 C8 C13 C12 -1.4(3) n
C7 C8 C13 C12 -176.1(2) n

loop_
_cod_related_entry_id
_cod_related_entry_database
_cod_related_entry_code
1 ChemSpider 13323
